data_7040743
loop_
_publ_author_name
'S\'anchez, Pr\'axedes'
'Hern\'andez-Ju\'arez, Mart\'in'
'\'Alvarez, Eleuterio'
'Paneque, Margarita'
'Rend\'on, Nuria'
'Su\'arez, Andr\'es'

_publ_section_title
;
 Synthesis, structure and reactivity of Pd and Ir complexes based on new
 lutidine-derived NHC/phosphine mixed pincer ligands.
;
_journal_issue 42
_journal_name_full 'Dalton transactions (Cambridge, England : 2003)'
_journal_page_first 16997
_journal_page_last 17009
_journal_paper_doi 10.1039/c6dt03652j
_journal_volume 45
_journal_year 2016
_chemical_formula_moiety '2(C31 H30 Cl N3 P Pd), 0.5(Ag2 Cl6), C H2 Cl2'
_chemical_formula_sum 'C63 H62 Ag Cl7 N6 P2 Pd2'
_chemical_formula_weight 1533.95
_chemical_name_systematic
; 
 ? 
;
_space_group_IT_number 2
_symmetry_cell_setting triclinic
_symmetry_space_group_name_Hall '-P 1'
_symmetry_space_group_name_H-M 'P -1'
_atom_sites_solution_hydrogens geom
_atom_sites_solution_primary direct
_atom_sites_solution_secondary difmap
_audit_creation_method SHELXL-97
_audit_update_record
;
2016-06-19 deposited with the CCDC.
2016-09-27 downloaded from the CCDC.
;
_cell_angle_alpha 76.776(2)
_cell_angle_beta 84.078(2)
_cell_angle_gamma 79.620(2)
_cell_formula_units_Z 2
_cell_length_a 11.9582(4)
_cell_length_b 14.6903(5)
_cell_length_c 18.8464(6)
_cell_measurement_reflns_used 9870
_cell_measurement_temperature 193(2)
_cell_measurement_theta_max 29.18
_cell_measurement_theta_min 2.38
_cell_volume 3163.56(18)
_computing_cell_refinement 'APEX2 Software Suite (Bruker, 2007)'
_computing_data_collection 'APEX2 Software Suite (Bruker, 2007)'
_computing_data_reduction 'APEX2 Software Suite (Bruker, 2007)'
_computing_molecular_graphics 'SHELXTL (Sheldrick, 2008)'
_computing_publication_material 'SHELXTL and publCIF (Westrip, 2010)'
_computing_structure_refinement 'SHELXL97 (Sheldrick, 2008)'
_computing_structure_solution 'SIR2002 (Burla et al., 2003)'
_diffrn_ambient_temperature 193(2)
_diffrn_detector_area_resol_mean 8.26
_diffrn_measured_fraction_theta_full 0.997
_diffrn_measured_fraction_theta_max 0.997
_diffrn_measurement_device_type
;
 Bruker-Nonius X8kappa APEX II CCD area detector
;
_diffrn_measurement_method 'phi and omega scans with narrow frames'
_diffrn_radiation_monochromator graphite
_diffrn_radiation_source 'fine-focus sealed tube'
_diffrn_radiation_type MoK\a
_diffrn_radiation_wavelength 0.71073
_diffrn_reflns_av_R_equivalents 0.0306
_diffrn_reflns_av_unetI/netI 0.0318
_diffrn_reflns_limit_h_max 14
_diffrn_reflns_limit_h_min -13
_diffrn_reflns_limit_k_max 17
_diffrn_reflns_limit_k_min -17
_diffrn_reflns_limit_l_max 21
_diffrn_reflns_limit_l_min -22
_diffrn_reflns_number 40011
_diffrn_reflns_theta_full 25.25
_diffrn_reflns_theta_max 25.25
_diffrn_reflns_theta_min 2.00
_diffrn_standards_decay_% 0
_exptl_absorpt_coefficient_mu 1.260
_exptl_absorpt_correction_T_max 0.9397
_exptl_absorpt_correction_T_min 0.7867
_exptl_absorpt_correction_type multi-scan
_exptl_absorpt_process_details
;
program SADABS, Bruker (2001).
;
_exptl_crystal_colour yellow
_exptl_crystal_density_diffrn 1.610
_exptl_crystal_density_method 'not measured'
_exptl_crystal_description prism
_exptl_crystal_F_000 1540
_exptl_crystal_size_max 0.20
_exptl_crystal_size_mid 0.20
_exptl_crystal_size_min 0.05
_refine_diff_density_max 3.525
_refine_diff_density_min -1.550
_refine_diff_density_rms 0.135
_refine_ls_extinction_method none
_refine_ls_goodness_of_fit_ref 1.065
_refine_ls_hydrogen_treatment constr
_refine_ls_matrix_type fullcycle
_refine_ls_number_parameters 736
_refine_ls_number_reflns 11449
_refine_ls_number_restraints 45
_refine_ls_restrained_S_all 1.072
_refine_ls_R_factor_all 0.0694
_refine_ls_R_factor_gt 0.0541
_refine_ls_shift/su_max 0.003
_refine_ls_shift/su_mean 0.000
_refine_ls_structure_factor_coef Fsqd
_refine_ls_weighting_details 'calc w=1/[\s^2^(Fo^2^)+(0.0868P)^2^+12.1817P] where P=(Fo^2^+2Fc^2^)/3'
_refine_ls_weighting_scheme calc
_refine_ls_wR_factor_gt 0.1513
_refine_ls_wR_factor_ref 0.1596
_reflns_number_gt 9235
_reflns_number_total 11449
_reflns_threshold_expression >2sigma(I)
_cod_data_source_file c6dt03652j2.cif
_cod_data_source_block 2a
_cod_depositor_comments
;
The following automatic conversions were performed:

'_symmetry_cell_setting' value 'Triclinic' changed to 'triclinic'
according to
/usr/data/users/saulius/crontab/automatic-downloads/rss-feeds/RSC/lib/dictionaries/cif_core.dic
dictionary named 'cif_core.dic' version 2.4.2 from 2011-04-26.

Automatic conversion script
Id: cif_fix_values 4268 2015-11-12 08:31:59Z antanas 

 Adding full bibliography for 7040742--7040745.cif.
;
_cod_database_code 7040743

loop_
_symmetry_equiv_pos_as_xyz
'x, y, z'
'-x, -y, -z'

loop_
_atom_site_label
_atom_site_type_symbol
_atom_site_fract_x
_atom_site_fract_y
_atom_site_fract_z
_atom_site_U_iso_or_equiv
_atom_site_adp_type
_atom_site_occupancy
_atom_site_symmetry_multiplicity
_atom_site_calc_flag
_atom_site_refinement_flags
Pd1 Pd 0.05173(4) 0.34087(3) 0.24623(2) 0.02512(10) Uani 1 1 d .
Cl1 Cl 0.07335(12) 0.22023(10) 0.34645(8) 0.0337(3) Uani 1 1 d U
P1 P -0.09390(12) 0.28951(10) 0.20762(8) 0.0275(3) Uani 1 1 d .
N1 N 0.1916(4) 0.4362(3) 0.3334(3) 0.0326(11) Uani 1 1 d .
N2 N 0.2257(4) 0.4662(4) 0.2176(3) 0.0351(11) Uani 1 1 d .
N3 N 0.0180(4) 0.4480(3) 0.1547(2) 0.0297(10) Uani 1 1 d .
C1 C 0.1677(5) 0.4130(4) 0.2710(3) 0.0308(12) Uani 1 1 d .
C2 C 0.2838(6) 0.5224(5) 0.2445(4) 0.0456(17) Uani 1 1 d .
H2 H 0.3305 0.5659 0.2173 0.055 Uiso 1 1 calc R
C3 C 0.2613(6) 0.5034(5) 0.3165(4) 0.0462(17) Uani 1 1 d .
H3 H 0.2889 0.5316 0.3503 0.055 Uiso 1 1 calc R
C4 C 0.1506(5) 0.3969(4) 0.4068(3) 0.0316(13) Uani 1 1 d .
C5 C 0.0366(6) 0.4147(5) 0.4283(4) 0.0406(15) Uani 1 1 d .
C6 C 0.0019(7) 0.3720(6) 0.4995(4) 0.060(2) Uani 1 1 d .
H6 H -0.0761 0.3838 0.5159 0.072 Uiso 1 1 calc R
C7 C 0.0789(9) 0.3129(6) 0.5462(4) 0.066(3) Uani 1 1 d .
C8 C 0.1919(8) 0.2981(5) 0.5226(4) 0.055(2) Uani 1 1 d .
H8 H 0.2448 0.2578 0.5550 0.065 Uiso 1 1 calc R
C9 C 0.2315(6) 0.3399(4) 0.4533(3) 0.0428(16) Uani 1 1 d .
C10 C -0.0497(7) 0.4777(7) 0.3775(5) 0.064(2) Uani 1 1 d .
H10A H -0.0152 0.5302 0.3469 0.097 Uiso 1 1 calc R
H10B H -0.1161 0.5029 0.4063 0.097 Uiso 1 1 calc R
H10C H -0.0737 0.4406 0.3463 0.097 Uiso 1 1 calc R
C11 C 0.0393(13) 0.2660(9) 0.6227(5) 0.117(5) Uani 1 1 d .
H11A H 0.0638 0.1973 0.6304 0.176 Uiso 1 1 calc R
H11B H -0.0440 0.2798 0.6287 0.176 Uiso 1 1 calc R
H11C H 0.0724 0.2905 0.6585 0.176 Uiso 1 1 calc R
C12 C 0.3570(7) 0.3252(6) 0.4313(5) 0.058(2) Uani 1 1 d .
H12A H 0.3874 0.3833 0.4295 0.088 Uiso 1 1 calc R
H12B H 0.3688 0.3094 0.3830 0.088 Uiso 1 1 calc R
H12C H 0.3964 0.2731 0.4671 0.088 Uiso 1 1 calc R
C13 C 0.2178(6) 0.4676(5) 0.1402(3) 0.0395(15) Uani 1 1 d .
H13A H 0.2470 0.4036 0.1311 0.047 Uiso 1 1 calc R
H13B H 0.2664 0.5118 0.1100 0.047 Uiso 1 1 calc R
C14 C 0.0990(6) 0.4974(4) 0.1176(3) 0.0375(14) Uani 1 1 d .
C15 C 0.0699(7) 0.5732(4) 0.0607(3) 0.0430(16) Uani 1 1 d .
H15 H 0.1262 0.6089 0.0354 0.052 Uiso 1 1 calc R
C16 C -0.0398(7) 0.5967(5) 0.0406(3) 0.052(2) Uani 1 1 d .
H16 H -0.0600 0.6495 0.0019 0.062 Uiso 1 1 calc R
C17 C -0.1211(7) 0.5443(4) 0.0763(3) 0.0445(17) Uani 1 1 d .
H17 H -0.1971 0.5597 0.0617 0.053 Uiso 1 1 calc R
C18 C -0.0908(6) 0.4681(4) 0.1341(3) 0.0340(13) Uani 1 1 d .
C19 C -0.1747(5) 0.4075(4) 0.1754(3) 0.0363(14) Uani 1 1 d .
H19A H -0.2337 0.4045 0.1431 0.044 Uiso 1 1 calc R
H19B H -0.2127 0.4339 0.2172 0.044 Uiso 1 1 calc R
C20 C -0.1869(5) 0.2161(4) 0.2663(3) 0.0309(12) Uani 1 1 d .
C21 C -0.2972(6) 0.2505(6) 0.2864(4) 0.0564(19) Uani 1 1 d .
H21 H -0.3274 0.3156 0.2702 0.068 Uiso 1 1 calc R
C22 C -0.3642(7) 0.1889(7) 0.3307(5) 0.068(2) Uani 1 1 d .
H22 H -0.4402 0.2125 0.3457 0.081 Uiso 1 1 calc R
C23 C -0.3226(6) 0.0963(6) 0.3525(4) 0.0523(18) Uani 1 1 d .
H23 H -0.3691 0.0555 0.3834 0.063 Uiso 1 1 calc R
C24 C -0.2138(8) 0.0601(6) 0.3308(4) 0.059(2) Uani 1 1 d .
H24 H -0.1856 -0.0058 0.3445 0.071 Uiso 1 1 calc R
C25 C -0.1465(7) 0.1213(5) 0.2887(4) 0.0534(19) Uani 1 1 d .
H25 H -0.0701 0.0974 0.2748 0.064 Uiso 1 1 calc R
C26 C -0.0592(5) 0.2343(4) 0.1301(3) 0.0304(12) Uani 1 1 d .
C27 C 0.0498(6) 0.1854(5) 0.1205(4) 0.0450(16) Uani 1 1 d .
H27 H 0.1064 0.1851 0.1525 0.054 Uiso 1 1 calc R
C28 C 0.0759(7) 0.1376(6) 0.0649(5) 0.062(2) Uani 1 1 d .
H28 H 0.1502 0.1027 0.0595 0.075 Uiso 1 1 calc R
C29 C -0.0033(7) 0.1393(5) 0.0170(4) 0.056(2) Uani 1 1 d .
H29 H 0.0158 0.1056 -0.0212 0.067 Uiso 1 1 calc R
C30 C -0.1099(7) 0.1895(5) 0.0242(4) 0.0494(18) Uani 1 1 d .
H30 H -0.1641 0.1923 -0.0100 0.059 Uiso 1 1 calc R
C31 C -0.1402(5) 0.2367(5) 0.0814(3) 0.0381(14) Uani 1 1 d .
H31 H -0.2152 0.2701 0.0870 0.046 Uiso 1 1 calc R
Pd2 Pd 0.56916(3) 0.93194(3) 0.23917(2) 0.02358(9) Uani 1 1 d .
Cl2 Cl 0.56324(13) 0.87892(10) 0.36343(7) 0.0349(3) Uani 1 1 d U
P2 P 0.66822(12) 0.79468(10) 0.21094(8) 0.0273(3) Uani 1 1 d .
N4 N 0.3779(4) 1.0869(3) 0.2859(2) 0.0271(10) Uani 1 1 d .
N5 N 0.4970(4) 1.1388(3) 0.2004(3) 0.0285(10) Uani 1 1 d .
N6 N 0.5960(4) 0.9799(3) 0.1277(2) 0.0274(10) Uani 1 1 d .
C32 C 0.4733(5) 1.0590(4) 0.2457(3) 0.0255(11) Uani 1 1 d .
C33 C 0.4198(5) 1.2166(4) 0.2121(3) 0.0350(13) Uani 1 1 d .
H33 H 0.4199 1.2806 0.1872 0.042 Uiso 1 1 calc R
C34 C 0.3448(5) 1.1845(4) 0.2655(3) 0.0360(14) Uani 1 1 d .
H34 H 0.2811 1.2213 0.2856 0.043 Uiso 1 1 calc R
C35 C 0.3056(5) 1.0276(4) 0.3347(3) 0.0281(12) Uani 1 1 d .
C36 C 0.2377(5) 0.9818(4) 0.3043(3) 0.0342(13) Uani 1 1 d .
C37 C 0.1588(6) 0.9342(5) 0.3514(4) 0.0432(15) Uani 1 1 d .
H37 H 0.1106 0.9025 0.3319 0.052 Uiso 1 1 calc R
C38 C 0.1485(6) 0.9316(5) 0.4256(4) 0.0478(17) Uani 1 1 d .
C39 C 0.2180(6) 0.9772(5) 0.4529(4) 0.0448(16) Uani 1 1 d .
H39 H 0.2114 0.9753 0.5039 0.054 Uiso 1 1 calc R
C40 C 0.2989(5) 1.0269(4) 0.4091(3) 0.0355(13) Uani 1 1 d .
C41 C 0.2471(6) 0.9821(5) 0.2244(3) 0.0452(16) Uani 1 1 d .
H41A H 0.2663 1.0429 0.1965 0.068 Uiso 1 1 calc R
H41B H 0.1743 0.9730 0.2098 0.068 Uiso 1 1 calc R
H41C H 0.3070 0.9306 0.2145 0.068 Uiso 1 1 calc R
C42 C 0.0624(9) 0.8806(7) 0.4766(5) 0.075(3) Uani 1 1 d .
H42A H 0.0582 0.8973 0.5244 0.113 Uiso 1 1 calc R
H42B H 0.0858 0.8120 0.4822 0.113 Uiso 1 1 calc R
H42C H -0.0125 0.8995 0.4562 0.113 Uiso 1 1 calc R
C43 C 0.3714(7) 1.0769(7) 0.4414(4) 0.060(2) Uani 1 1 d .
H43A H 0.4516 1.0490 0.4345 0.091 Uiso 1 1 calc R
H43B H 0.3501 1.0704 0.4937 0.091 Uiso 1 1 calc R
H43C H 0.3605 1.1442 0.4173 0.091 Uiso 1 1 calc R
C44 C 0.5934(5) 1.1412(4) 0.1465(3) 0.0319(13) Uani 1 1 d .
H44A H 0.6646 1.1279 0.1723 0.038 Uiso 1 1 calc R
H44B H 0.5883 1.2059 0.1156 0.038 Uiso 1 1 calc R
C45 C 0.6007(5) 1.0719(4) 0.0981(3) 0.0308(12) Uani 1 1 d .
C46 C 0.6229(5) 1.1017(5) 0.0232(3) 0.0364(14) Uani 1 1 d .
H46 H 0.6250 1.1668 0.0024 0.044 Uiso 1 1 calc R
C47 C 0.6417(5) 1.0366(5) -0.0205(3) 0.0391(15) Uani 1 1 d .
H47 H 0.6560 1.0565 -0.0717 0.047 Uiso 1 1 calc R
C48 C 0.6396(5) 0.9432(5) 0.0102(3) 0.0362(14) Uani 1 1 d .
H48 H 0.6544 0.8975 -0.0195 0.043 Uiso 1 1 calc R
C49 C 0.6158(5) 0.9153(4) 0.0849(3) 0.0298(12) Uani 1 1 d .
C50 C 0.6145(5) 0.8139(4) 0.1205(3) 0.0322(13) Uani 1 1 d .
H50A H 0.6636 0.7723 0.0913 0.039 Uiso 1 1 calc R
H50B H 0.5360 0.7995 0.1249 0.039 Uiso 1 1 calc R
C51 C 0.6463(5) 0.6772(4) 0.2577(3) 0.0301(12) Uani 1 1 d .
C52 C 0.6036(5) 0.6168(4) 0.2231(4) 0.0380(14) Uani 1 1 d .
H52 H 0.5888 0.6359 0.1729 0.046 Uiso 1 1 calc R
C53 C 0.5833(6) 0.5286(5) 0.2632(4) 0.0479(17) Uani 1 1 d .
H53 H 0.5554 0.4869 0.2401 0.058 Uiso 1 1 calc R
C54 C 0.6034(6) 0.5016(5) 0.3362(4) 0.0490(18) Uani 1 1 d .
H54 H 0.5879 0.4416 0.3632 0.059 Uiso 1 1 calc R
C55 C 0.6457(7) 0.5602(5) 0.3708(4) 0.0504(18) Uani 1 1 d .
H55 H 0.6594 0.5409 0.4212 0.061 Uiso 1 1 calc R
C56 C 0.6681(6) 0.6479(4) 0.3311(3) 0.0387(14) Uani 1 1 d .
H56 H 0.6985 0.6881 0.3543 0.046 Uiso 1 1 calc R
C57 C 0.8211(5) 0.7951(4) 0.1989(3) 0.0320(13) Uani 1 1 d .
C58 C 0.8606(6) 0.8795(5) 0.1935(4) 0.0412(15) Uani 1 1 d .
H58 H 0.8081 0.9356 0.1963 0.049 Uiso 1 1 calc R
C59 C 0.9769(6) 0.8823(6) 0.1841(4) 0.0542(19) Uani 1 1 d .
H59 H 1.0032 0.9407 0.1800 0.065 Uiso 1 1 calc R
C60 C 1.0529(6) 0.8035(6) 0.1807(4) 0.0519(19) Uani 1 1 d .
H60 H 1.1320 0.8065 0.1745 0.062 Uiso 1 1 calc R
C61 C 1.0163(6) 0.7191(6) 0.1862(4) 0.056(2) Uani 1 1 d .
H61 H 1.0702 0.6635 0.1842 0.067 Uiso 1 1 calc R
C62 C 0.9008(6) 0.7142(5) 0.1947(4) 0.0437(16) Uani 1 1 d .
H62 H 0.8758 0.6555 0.1976 0.052 Uiso 1 1 calc R
Ag1 Ag 0.51086(6) 0.60742(5) 0.02222(4) 0.06298(17) Uani 1 1 d .
Cl3 Cl 0.66613(16) 0.70634(12) -0.03122(9) 0.0470(4) Uani 1 1 d U
Cl4 Cl 0.56180(18) 0.42804(13) 0.09765(11) 0.0615(5) Uani 1 1 d U
Cl5 Cl 0.35371(18) 0.69468(16) 0.10067(12) 0.0734(7) Uani 1 1 d U
Cl6 Cl 0.3388(4) 0.6325(3) 0.46314(19) 0.1250(12) Uani 1 1 d DU
Cl7 Cl 0.3416(2) 0.72566(16) 0.31045(15) 0.0798(7) Uani 1 1 d DU
C63 C 0.3682(8) 0.7307(6) 0.3990(5) 0.079(3) Uani 1 1 d D
H63A H 0.4493 0.7364 0.4001 0.095 Uiso 1 1 calc R
H63B H 0.3212 0.7881 0.4118 0.095 Uiso 1 1 calc R

loop_
_atom_site_aniso_label
_atom_site_aniso_U_11
_atom_site_aniso_U_22
_atom_site_aniso_U_33
_atom_site_aniso_U_23
_atom_site_aniso_U_13
_atom_site_aniso_U_12
Pd1 0.0302(2) 0.0233(2) 0.0204(2) 0.00270(16) -0.00560(16) -0.00760(17)
Cl1 0.0361(7) 0.0301(7) 0.0286(7) 0.0085(5) -0.0041(6) -0.0063(6)
P1 0.0284(7) 0.0260(7) 0.0276(7) -0.0022(6) -0.0067(6) -0.0048(6)
N1 0.044(3) 0.032(3) 0.024(2) -0.001(2) -0.007(2) -0.017(2)
N2 0.042(3) 0.035(3) 0.029(3) 0.002(2) -0.005(2) -0.016(2)
N3 0.045(3) 0.023(2) 0.022(2) -0.0007(18) -0.008(2) -0.008(2)
C1 0.035(3) 0.031(3) 0.023(3) 0.005(2) -0.005(2) -0.009(2)
C2 0.057(4) 0.048(4) 0.037(4) 0.001(3) -0.008(3) -0.031(3)
C3 0.063(5) 0.049(4) 0.034(4) -0.003(3) -0.011(3) -0.028(3)
C4 0.045(4) 0.030(3) 0.022(3) -0.002(2) -0.008(2) -0.013(3)
C5 0.044(4) 0.047(4) 0.035(3) -0.015(3) -0.005(3) -0.010(3)
C6 0.064(5) 0.082(6) 0.048(5) -0.032(4) 0.011(4) -0.037(4)
C7 0.115(8) 0.075(6) 0.025(4) -0.011(4) -0.006(4) -0.054(6)
C8 0.096(7) 0.044(4) 0.027(3) 0.003(3) -0.029(4) -0.021(4)
C9 0.066(5) 0.034(3) 0.033(3) -0.004(3) -0.023(3) -0.009(3)
C10 0.046(4) 0.086(6) 0.065(5) -0.032(5) -0.011(4) 0.007(4)
C11 0.210(15) 0.136(11) 0.031(5) -0.006(5) 0.005(6) -0.120(11)
C12 0.056(5) 0.059(5) 0.061(5) -0.016(4) -0.027(4) 0.005(4)
C13 0.053(4) 0.041(4) 0.026(3) 0.000(3) 0.002(3) -0.021(3)
C14 0.064(4) 0.029(3) 0.022(3) -0.004(2) -0.001(3) -0.017(3)
C15 0.079(5) 0.033(3) 0.017(3) 0.001(2) -0.005(3) -0.018(3)
C16 0.098(6) 0.026(3) 0.025(3) 0.004(3) -0.013(4) -0.002(4)
C17 0.068(5) 0.033(3) 0.031(3) -0.009(3) -0.019(3) 0.006(3)
C18 0.052(4) 0.023(3) 0.027(3) -0.005(2) -0.013(3) 0.000(3)
C19 0.032(3) 0.035(3) 0.039(3) -0.007(3) -0.012(3) 0.005(3)
C20 0.031(3) 0.036(3) 0.028(3) -0.006(2) -0.006(2) -0.009(2)
C21 0.047(4) 0.054(5) 0.063(5) -0.006(4) 0.009(4) -0.012(4)
C22 0.045(4) 0.082(6) 0.078(6) -0.017(5) 0.016(4) -0.027(4)
C23 0.053(4) 0.061(5) 0.045(4) -0.001(3) 0.000(3) -0.028(4)
C24 0.081(6) 0.042(4) 0.053(5) -0.002(3) 0.001(4) -0.021(4)
C25 0.062(5) 0.043(4) 0.049(4) -0.002(3) 0.015(4) -0.013(3)
C26 0.038(3) 0.028(3) 0.025(3) -0.002(2) -0.004(2) -0.008(2)
C27 0.038(4) 0.049(4) 0.045(4) -0.011(3) -0.012(3) 0.008(3)
C28 0.062(5) 0.064(5) 0.057(5) -0.025(4) -0.004(4) 0.018(4)
C29 0.083(6) 0.051(4) 0.034(4) -0.012(3) -0.007(4) -0.005(4)
C30 0.064(5) 0.059(5) 0.031(4) -0.012(3) -0.003(3) -0.022(4)
C31 0.034(3) 0.047(4) 0.033(3) -0.001(3) -0.007(3) -0.013(3)
Pd2 0.0264(2) 0.0220(2) 0.0197(2) 0.00161(15) -0.00281(16) -0.00416(16)
Cl2 0.0486(9) 0.0310(7) 0.0210(7) 0.0037(5) -0.0047(6) -0.0060(6)
P2 0.0285(7) 0.0264(7) 0.0266(7) -0.0034(6) -0.0056(6) -0.0040(6)
N4 0.030(2) 0.024(2) 0.024(2) 0.0004(18) -0.0005(19) -0.0043(19)
N5 0.028(2) 0.027(2) 0.027(2) 0.0006(19) 0.0032(19) -0.0072(19)
N6 0.025(2) 0.031(2) 0.025(2) -0.0018(19) -0.0032(18) -0.0053(19)
C32 0.027(3) 0.023(3) 0.024(3) 0.002(2) -0.005(2) -0.007(2)
C33 0.043(3) 0.020(3) 0.037(3) 0.004(2) -0.003(3) -0.004(2)
C34 0.036(3) 0.027(3) 0.041(4) -0.002(3) -0.001(3) 0.000(2)
C35 0.026(3) 0.026(3) 0.028(3) 0.001(2) 0.002(2) -0.002(2)
C36 0.033(3) 0.030(3) 0.036(3) 0.000(2) -0.003(3) -0.004(2)
C37 0.042(4) 0.042(4) 0.048(4) -0.011(3) 0.007(3) -0.018(3)
C38 0.053(4) 0.037(4) 0.050(4) -0.008(3) 0.018(3) -0.012(3)
C39 0.056(4) 0.041(4) 0.032(3) -0.004(3) 0.013(3) -0.007(3)
C40 0.038(3) 0.037(3) 0.029(3) -0.005(3) 0.002(3) -0.005(3)
C41 0.047(4) 0.059(4) 0.033(3) -0.006(3) -0.008(3) -0.020(3)
C42 0.099(7) 0.070(6) 0.060(5) -0.013(4) 0.040(5) -0.048(5)
C43 0.068(5) 0.087(6) 0.036(4) -0.022(4) 0.006(4) -0.033(5)
C44 0.034(3) 0.028(3) 0.029(3) 0.002(2) 0.002(2) -0.007(2)
C45 0.024(3) 0.035(3) 0.027(3) 0.005(2) -0.002(2) -0.005(2)
C46 0.031(3) 0.043(4) 0.028(3) 0.009(3) 0.001(2) -0.010(3)
C47 0.036(3) 0.056(4) 0.020(3) 0.003(3) 0.000(2) -0.009(3)
C48 0.034(3) 0.048(4) 0.027(3) -0.009(3) -0.005(2) -0.004(3)
C49 0.023(3) 0.039(3) 0.027(3) -0.005(2) -0.006(2) -0.006(2)
C50 0.031(3) 0.038(3) 0.030(3) -0.008(2) -0.008(2) -0.007(2)
C51 0.028(3) 0.027(3) 0.033(3) -0.004(2) -0.002(2) -0.003(2)
C52 0.032(3) 0.035(3) 0.050(4) -0.016(3) -0.005(3) -0.003(3)
C53 0.039(4) 0.032(3) 0.074(5) -0.016(3) -0.007(3) -0.003(3)
C54 0.041(4) 0.028(3) 0.073(5) -0.004(3) 0.006(3) -0.009(3)
C55 0.060(5) 0.042(4) 0.040(4) 0.005(3) -0.004(3) -0.002(3)
C56 0.047(4) 0.031(3) 0.038(3) -0.004(3) -0.008(3) -0.006(3)
C57 0.031(3) 0.044(3) 0.021(3) -0.007(2) -0.004(2) -0.007(3)
C58 0.037(3) 0.041(4) 0.047(4) -0.006(3) -0.010(3) -0.009(3)
C59 0.046(4) 0.067(5) 0.054(5) -0.004(4) -0.012(3) -0.028(4)
C60 0.034(4) 0.091(6) 0.039(4) -0.024(4) -0.007(3) -0.013(4)
C61 0.036(4) 0.086(6) 0.050(4) -0.040(4) -0.007(3) 0.013(4)
C62 0.039(4) 0.050(4) 0.050(4) -0.028(3) -0.006(3) -0.003(3)
Ag1 0.0662(4) 0.0568(4) 0.0658(4) -0.0018(3) -0.0224(3) -0.0142(3)
Cl3 0.0600(10) 0.0468(9) 0.0381(9) -0.0156(7) -0.0119(7) -0.0056(8)
Cl4 0.0768(13) 0.0457(10) 0.0662(12) 0.0039(9) -0.0466(10) -0.0171(9)
Cl5 0.0567(12) 0.0668(13) 0.0696(13) 0.0335(11) 0.0045(10) -0.0059(10)
Cl6 0.162(3) 0.111(2) 0.102(2) 0.0150(18) -0.006(2) -0.071(2)
Cl7 0.0860(16) 0.0500(12) 0.1014(18) -0.0154(12) 0.0040(13) -0.0127(11)
C63 0.069(6) 0.046(5) 0.111(8) 0.001(5) 0.012(5) -0.014(4)

loop_
_atom_type_symbol
_atom_type_description
_atom_type_scat_dispersion_real
_atom_type_scat_dispersion_imag
_atom_type_scat_source
C C 0.0033 0.0016 'International Tables Vol C Tables 4.2.6.8 and 6.1.1.4'
H H 0.0000 0.0000 'International Tables Vol C Tables 4.2.6.8 and 6.1.1.4'
N N 0.0061 0.0033 'International Tables Vol C Tables 4.2.6.8 and 6.1.1.4'
P P 0.1023 0.0942 'International Tables Vol C Tables 4.2.6.8 and 6.1.1.4'
Cl Cl 0.1484 0.1585 'International Tables Vol C Tables 4.2.6.8 and 6.1.1.4'
Pd Pd -0.9988 1.0072 'International Tables Vol C Tables 4.2.6.8 and 6.1.1.4'
Ag Ag -0.8971 1.1015 'International Tables Vol C Tables 4.2.6.8 and 6.1.1.4'

loop_
_geom_angle_atom_site_label_1
_geom_angle_atom_site_label_2
_geom_angle_atom_site_label_3
_geom_angle
_geom_angle_site_symmetry_3
C1 Pd1 N3 88.6(2) .
C1 Pd1 P1 168.65(16) .
N3 Pd1 P1 81.34(14) .
C1 Pd1 Cl1 95.93(16) .
N3 Pd1 Cl1 175.03(14) .
P1 Pd1 Cl1 93.97(5) .
C20 P1 C26 103.3(3) .
C20 P1 C19 109.1(3) .
C26 P1 C19 107.5(3) .
C20 P1 Pd1 124.43(19) .
C26 P1 Pd1 115.7(2) .
C19 P1 Pd1 95.6(2) .
C3 N1 C1 109.9(5) .
C3 N1 C4 124.1(5) .
C1 N1 C4 126.1(5) .
C1 N2 C2 111.8(5) .
C1 N2 C13 122.2(5) .
C2 N2 C13 125.9(5) .
C14 N3 C18 121.1(5) .
C14 N3 Pd1 122.3(4) .
C18 N3 Pd1 116.6(4) .
N2 C1 N1 104.2(5) .
N2 C1 Pd1 120.3(4) .
N1 C1 Pd1 134.5(4) .
C3 C2 N2 105.9(6) .
C3 C2 H2 127.1 .
N2 C2 H2 127.1 .
C2 C3 N1 108.3(6) .
C2 C3 H3 125.8 .
N1 C3 H3 125.8 .
C5 C4 C9 122.6(6) .
C5 C4 N1 120.6(5) .
C9 C4 N1 116.8(6) .
C4 C5 C6 117.7(7) .
C4 C5 C10 122.0(6) .
C6 C5 C10 120.3(7) .
C7 C6 C5 121.2(8) .
C7 C6 H6 119.4 .
C5 C6 H6 119.4 .
C8 C7 C6 119.0(7) .
C8 C7 C11 120.6(10) .
C6 C7 C11 120.4(10) .
C7 C8 C9 122.3(7) .
C7 C8 H8 118.8 .
C9 C8 H8 118.8 .
C8 C9 C4 117.1(7) .
C8 C9 C12 120.3(7) .
C4 C9 C12 122.6(6) .
C5 C10 H10A 109.5 .
C5 C10 H10B 109.5 .
H10A C10 H10B 109.5 .
C5 C10 H10C 109.5 .
H10A C10 H10C 109.5 .
H10B C10 H10C 109.5 .
C7 C11 H11A 109.5 .
C7 C11 H11B 109.5 .
H11A C11 H11B 109.5 .
C7 C11 H11C 109.5 .
H11A C11 H11C 109.5 .
H11B C11 H11C 109.5 .
C9 C12 H12A 109.5 .
C9 C12 H12B 109.5 .
H12A C12 H12B 109.5 .
C9 C12 H12C 109.5 .
H12A C12 H12C 109.5 .
H12B C12 H12C 109.5 .
N2 C13 C14 112.2(5) .
N2 C13 H13A 109.2 .
C14 C13 H13A 109.2 .
N2 C13 H13B 109.2 .
C14 C13 H13B 109.2 .
H13A C13 H13B 107.9 .
N3 C14 C15 119.9(6) .
N3 C14 C13 118.2(5) .
C15 C14 C13 121.9(6) .
C16 C15 C14 120.0(7) .
C16 C15 H15 120.0 .
C14 C15 H15 120.0 .
C15 C16 C17 120.2(6) .
C15 C16 H16 119.9 .
C17 C16 H16 119.9 .
C16 C17 C18 119.3(7) .
C16 C17 H17 120.3 .
C18 C17 H17 120.3 .
N3 C18 C17 119.4(6) .
N3 C18 C19 118.3(5) .
C17 C18 C19 122.3(6) .
C18 C19 P1 106.7(4) .
C18 C19 H19A 110.4 .
P1 C19 H19A 110.4 .
C18 C19 H19B 110.4 .
P1 C19 H19B 110.4 .
H19A C19 H19B 108.6 .
C21 C20 C25 119.2(6) .
C21 C20 P1 122.7(5) .
C25 C20 P1 118.1(5) .
C20 C21 C22 119.2(8) .
C20 C21 H21 120.4 .
C22 C21 H21 120.4 .
C23 C22 C21 120.7(8) .
C23 C22 H22 119.7 .
C21 C22 H22 119.7 .
C22 C23 C24 120.9(7) .
C22 C23 H23 119.5 .
C24 C23 H23 119.5 .
C23 C24 C25 118.5(7) .
C23 C24 H24 120.8 .
C25 C24 H24 120.8 .
C20 C25 C24 121.6(7) .
C20 C25 H25 119.2 .
C24 C25 H25 119.2 .
C27 C26 C31 119.3(6) .
C27 C26 P1 119.0(5) .
C31 C26 P1 121.7(5) .
C28 C27 C26 120.0(7) .
C28 C27 H27 120.0 .
C26 C27 H27 120.0 .
C29 C28 C27 121.0(7) .
C29 C28 H28 119.5 .
C27 C28 H28 119.5 .
C30 C29 C28 119.7(7) .
C30 C29 H29 120.2 .
C28 C29 H29 120.2 .
C29 C30 C31 120.7(7) .
C29 C30 H30 119.6 .
C31 C30 H30 119.6 .
C26 C31 C30 119.2(6) .
C26 C31 H31 120.4 .
C30 C31 H31 120.4 .
C32 Pd2 N6 89.6(2) .
C32 Pd2 Cl2 93.06(16) .
N6 Pd2 Cl2 172.82(13) .
C32 Pd2 P2 169.86(15) .
N6 Pd2 P2 81.25(14) .
Cl2 Pd2 P2 96.51(5) .
C51 P2 C57 107.7(3) .
C51 P2 C50 106.2(3) .
C57 P2 C50 107.8(3) .
C51 P2 Pd2 124.8(2) .
C57 P2 Pd2 112.4(2) .
C50 P2 Pd2 96.1(2) .
C32 N4 C34 110.2(5) .
C32 N4 C35 127.8(5) .
C34 N4 C35 121.3(5) .
C32 N5 C33 111.5(5) .
C32 N5 C44 123.3(5) .
C33 N5 C44 125.2(5) .
C45 N6 C49 120.2(5) .
C45 N6 Pd2 121.5(4) .
C49 N6 Pd2 118.2(4) .
N5 C32 N4 104.8(5) .
N5 C32 Pd2 120.6(4) .
N4 C32 Pd2 134.5(4) .
C34 C33 N5 106.6(5) .
C34 C33 H33 126.7 .
N5 C33 H33 126.7 .
C33 C34 N4 106.9(5) .
C33 C34 H34 126.6 .
N4 C34 H34 126.6 .
C36 C35 C40 122.9(5) .
C36 C35 N4 118.0(5) .
C40 C35 N4 118.7(5) .
C35 C36 C37 117.2(6) .
C35 C36 C41 122.3(5) .
C37 C36 C41 120.5(6) .
C38 C37 C36 122.2(6) .
C38 C37 H37 118.9 .
C36 C37 H37 118.9 .
C39 C38 C37 118.3(6) .
C39 C38 C42 119.5(7) .
C37 C38 C42 122.2(7) .
C38 C39 C40 122.9(6) .
C38 C39 H39 118.5 .
C40 C39 H39 118.5 .
C35 C40 C39 116.5(6) .
C35 C40 C43 122.7(6) .
C39 C40 C43 120.8(6) .
C36 C41 H41A 109.5 .
C36 C41 H41B 109.5 .
H41A C41 H41B 109.5 .
C36 C41 H41C 109.5 .
H41A C41 H41C 109.5 .
H41B C41 H41C 109.5 .
C38 C42 H42A 109.5 .
C38 C42 H42B 109.5 .
H42A C42 H42B 109.5 .
C38 C42 H42C 109.5 .
H42A C42 H42C 109.5 .
H42B C42 H42C 109.5 .
C40 C43 H43A 109.5 .
C40 C43 H43B 109.5 .
H43A C43 H43B 109.5 .
C40 C43 H43C 109.5 .
H43A C43 H43C 109.5 .
H43B C43 H43C 109.5 .
N5 C44 C45 114.1(5) .
N5 C44 H44A 108.7 .
C45 C44 H44A 108.7 .
N5 C44 H44B 108.7 .
C45 C44 H44B 108.7 .
H44A C44 H44B 107.6 .
N6 C45 C46 120.4(6) .
N6 C45 C44 120.1(5) .
C46 C45 C44 119.3(5) .
C47 C46 C45 119.6(6) .
C47 C46 H46 120.2 .
C45 C46 H46 120.2 .
C48 C47 C46 119.7(6) .
C48 C47 H47 120.2 .
C46 C47 H47 120.2 .
C47 C48 C49 119.6(6) .
C47 C48 H48 120.2 .
C49 C48 H48 120.2 .
N6 C49 C48 120.5(6) .
N6 C49 C50 118.2(5) .
C48 C49 C50 121.3(5) .
C49 C50 P2 107.2(4) .
C49 C50 H50A 110.3 .
P2 C50 H50A 110.3 .
C49 C50 H50B 110.3 .
P2 C50 H50B 110.3 .
H50A C50 H50B 108.5 .
C56 C51 C52 119.6(6) .
C56 C51 P2 118.3(5) .
C52 C51 P2 122.0(5) .
C53 C52 C51 119.3(6) .
C53 C52 H52 120.3 .
C51 C52 H52 120.3 .
C54 C53 C52 120.2(7) .
C54 C53 H53 119.9 .
C52 C53 H53 119.9 .
C53 C54 C55 121.0(6) .
C53 C54 H54 119.5 .
C55 C54 H54 119.5 .
C54 C55 C56 119.3(7) .
C54 C55 H55 120.3 .
C56 C55 H55 120.3 .
C51 C56 C55 120.6(6) .
C51 C56 H56 119.7 .
C55 C56 H56 119.7 .
C58 C57 C62 118.2(6) .
C58 C57 P2 118.7(5) .
C62 C57 P2 123.1(5) .
C57 C58 C59 120.1(7) .
C57 C58 H58 119.9 .
C59 C58 H58 119.9 .
C60 C59 C58 120.9(7) .
C60 C59 H59 119.5 .
C58 C59 H59 119.5 .
C59 C60 C61 120.2(7) .
C59 C60 H60 119.9 .
C61 C60 H60 119.9 .
C60 C61 C62 120.3(7) .
C60 C61 H61 119.9 .
C62 C61 H61 119.9 .
C61 C62 C57 120.3(7) .
C61 C62 H62 119.9 .
C57 C62 H62 119.9 .
Cl3 Ag1 Cl5 112.17(7) .
Cl3 Ag1 Cl4 121.36(7) .
Cl5 Ag1 Cl4 106.98(7) .
Cl3 Ag1 Cl4 102.39(6) 2_665
Cl5 Ag1 Cl4 114.74(8) 2_665
Cl4 Ag1 Cl4 98.67(5) 2_665
Ag1 Cl4 Ag1 81.33(5) 2_665
Cl6 C63 Cl7 112.6(5) .
Cl6 C63 H63A 109.1 .
Cl7 C63 H63A 109.1 .
Cl6 C63 H63B 109.1 .
Cl7 C63 H63B 109.1 .
H63A C63 H63B 107.8 .

loop_
_geom_bond_atom_site_label_1
_geom_bond_atom_site_label_2
_geom_bond_distance
_geom_bond_site_symmetry_2
Pd1 C1 2.038(6) .
Pd1 N3 2.071(4) .
Pd1 P1 2.2623(15) .
Pd1 Cl1 2.2758(14) .
P1 C20 1.804(6) .
P1 C26 1.805(6) .
P1 C19 1.829(6) .
N1 C3 1.366(8) .
N1 C1 1.366(7) .
N1 C4 1.443(7) .
N2 C1 1.340(7) .
N2 C2 1.375(8) .
N2 C13 1.468(8) .
N3 C14 1.354(8) .
N3 C18 1.358(8) .
C2 C3 1.330(9) .
C2 H2 0.9500 .
C3 H3 0.9500 .
C4 C5 1.377(9) .
C4 C9 1.397(9) .
C5 C6 1.400(10) .
C5 C10 1.514(10) .
C6 C7 1.381(13) .
C6 H6 0.9500 .
C7 C8 1.372(13) .
C7 C11 1.517(11) .
C8 C9 1.385(10) .
C8 H8 0.9500 .
C9 C12 1.505(11) .
C10 H10A 0.9800 .
C10 H10B 0.9800 .
C10 H10C 0.9800 .
C11 H11A 0.9800 .
C11 H11B 0.9800 .
C11 H11C 0.9800 .
C12 H12A 0.9800 .
C12 H12B 0.9800 .
C12 H12C 0.9800 .
C13 C14 1.484(10) .
C13 H13A 0.9900 .
C13 H13B 0.9900 .
C14 C15 1.380(9) .
C15 C16 1.365(11) .
C15 H15 0.9500 .
C16 C17 1.374(11) .
C16 H16 0.9500 .
C17 C18 1.396(8) .
C17 H17 0.9500 .
C18 C19 1.499(9) .
C19 H19A 0.9900 .
C19 H19B 0.9900 .
C20 C21 1.372(10) .
C20 C25 1.372(9) .
C21 C22 1.392(11) .
C21 H21 0.9500 .
C22 C23 1.345(12) .
C22 H22 0.9500 .
C23 C24 1.373(11) .
C23 H23 0.9500 .
C24 C25 1.374(10) .
C24 H24 0.9500 .
C25 H25 0.9500 .
C26 C27 1.386(9) .
C26 C31 1.392(8) .
C27 C28 1.372(10) .
C27 H27 0.9500 .
C28 C29 1.368(12) .
C28 H28 0.9500 .
C29 C30 1.363(11) .
C29 H29 0.9500 .
C30 C31 1.394(9) .
C30 H30 0.9500 .
C31 H31 0.9500 .
Pd2 C32 2.030(5) .
Pd2 N6 2.068(5) .
Pd2 Cl2 2.2906(14) .
Pd2 P2 2.2918(15) .
P2 C51 1.802(6) .
P2 C57 1.820(6) .
P2 C50 1.826(6) .
N4 C32 1.356(7) .
N4 C34 1.391(7) .
N4 C35 1.446(7) .
N5 C32 1.339(7) .
N5 C33 1.378(8) .
N5 C44 1.456(7) .
N6 C45 1.348(7) .
N6 C49 1.355(7) .
C33 C34 1.337(9) .
C33 H33 0.9500 .
C34 H34 0.9500 .
C35 C36 1.382(8) .
C35 C40 1.394(8) .
C36 C37 1.396(9) .
C36 C41 1.498(9) .
C37 C38 1.384(10) .
C37 H37 0.9500 .
C38 C39 1.360(10) .
C38 C42 1.513(9) .
C39 C40 1.402(9) .
C39 H39 0.9500 .
C40 C43 1.484(10) .
C41 H41A 0.9800 .
C41 H41B 0.9800 .
C41 H41C 0.9800 .
C42 H42A 0.9800 .
C42 H42B 0.9800 .
C42 H42C 0.9800 .
C43 H43A 0.9800 .
C43 H43B 0.9800 .
C43 H43C 0.9800 .
C44 C45 1.501(9) .
C44 H44A 0.9900 .
C44 H44B 0.9900 .
C45 C46 1.392(8) .
C46 C47 1.373(9) .
C46 H46 0.9500 .
C47 C48 1.366(9) .
C47 H47 0.9500 .
C48 C49 1.388(8) .
C48 H48 0.9500 .
C49 C50 1.489(8) .
C50 H50A 0.9900 .
C50 H50B 0.9900 .
C51 C56 1.388(9) .
C51 C52 1.403(8) .
C52 C53 1.391(10) .
C52 H52 0.9500 .
C53 C54 1.376(11) .
C53 H53 0.9500 .
C54 C55 1.380(11) .
C54 H54 0.9500 .
C55 C56 1.390(9) .
C55 H55 0.9500 .
C56 H56 0.9500 .
C57 C58 1.383(9) .
C57 C62 1.395(9) .
C58 C59 1.391(10) .
C58 H58 0.9500 .
C59 C60 1.347(11) .
C59 H59 0.9500 .
C60 C61 1.366(12) .
C60 H60 0.9500 .
C61 C62 1.387(10) .
C61 H61 0.9500 .
C62 H62 0.9500 .
Ag1 Cl3 2.548(2) .
Ag1 Cl5 2.605(3) .
Ag1 Cl4 2.6875(19) .
Ag1 Cl4 2.6902(19) 2_665
Cl4 Ag1 2.6902(19) 2_665
Cl6 C63 1.722(8) .
Cl7 C63 1.750(10) .
C63 H63A 0.9900 .
C63 H63B 0.9900 .

loop_
_geom_torsion_atom_site_label_1
_geom_torsion_atom_site_label_2
_geom_torsion_atom_site_label_3
_geom_torsion_atom_site_label_4
_geom_torsion
_geom_torsion_site_symmetry_1
_geom_torsion_site_symmetry_4
C1 Pd1 P1 C20 -126.2(9) . .
N3 Pd1 P1 C20 -153.9(3) . .
Cl1 Pd1 P1 C20 24.4(2) . .
C1 Pd1 P1 C26 104.0(9) . .
N3 Pd1 P1 C26 76.3(2) . .
Cl1 Pd1 P1 C26 -105.4(2) . .
C1 Pd1 P1 C19 -8.5(9) . .
N3 Pd1 P1 C19 -36.2(3) . .
Cl1 Pd1 P1 C19 142.1(2) . .
C1 Pd1 N3 C14 32.4(5) . .
P1 Pd1 N3 C14 -152.8(5) . .
C1 Pd1 N3 C18 -146.3(4) . .
P1 Pd1 N3 C18 28.4(4) . .
C2 N2 C1 N1 -0.7(7) . .
C13 N2 C1 N1 -176.0(5) . .
C2 N2 C1 Pd1 169.0(5) . .
C13 N2 C1 Pd1 -6.3(8) . .
C3 N1 C1 N2 1.0(7) . .
C4 N1 C1 N2 -179.0(6) . .
C3 N1 C1 Pd1 -166.5(5) . .
C4 N1 C1 Pd1 13.4(10) . .
N3 Pd1 C1 N2 -31.7(5) . .
P1 Pd1 C1 N2 -59.1(12) . .
Cl1 Pd1 C1 N2 150.4(5) . .
N3 Pd1 C1 N1 134.3(6) . .
P1 Pd1 C1 N1 106.9(9) . .
Cl1 Pd1 C1 N1 -43.6(6) . .
C1 N2 C2 C3 0.1(8) . .
C13 N2 C2 C3 175.2(6) . .
N2 C2 C3 N1 0.6(8) . .
C1 N1 C3 C2 -1.0(8) . .
C4 N1 C3 C2 179.0(6) . .
C3 N1 C4 C5 112.8(7) . .
C1 N1 C4 C5 -67.1(8) . .
C3 N1 C4 C9 -67.9(8) . .
C1 N1 C4 C9 112.2(7) . .
C9 C4 C5 C6 -1.2(9) . .
N1 C4 C5 C6 178.0(6) . .
C9 C4 C5 C10 179.1(6) . .
N1 C4 C5 C10 -1.6(9) . .
C4 C5 C6 C7 -0.9(10) . .
C10 C5 C6 C7 178.8(7) . .
C5 C6 C7 C8 1.7(11) . .
C5 C6 C7 C11 -179.0(7) . .
C6 C7 C8 C9 -0.5(11) . .
C11 C7 C8 C9 -179.7(7) . .
C7 C8 C9 C4 -1.5(10) . .
C7 C8 C9 C12 177.1(7) . .
C5 C4 C9 C8 2.4(9) . .
N1 C4 C9 C8 -176.9(6) . .
C5 C4 C9 C12 -176.2(6) . .
N1 C4 C9 C12 4.5(9) . .
C1 N2 C13 C14 58.2(8) . .
C2 N2 C13 C14 -116.4(7) . .
C18 N3 C14 C15 4.0(8) . .
Pd1 N3 C14 C15 -174.7(4) . .
C18 N3 C14 C13 -176.1(5) . .
Pd1 N3 C14 C13 5.2(7) . .
N2 C13 C14 N3 -56.1(7) . .
N2 C13 C14 C15 123.8(6) . .
N3 C14 C15 C16 -1.7(9) . .
C13 C14 C15 C16 178.4(6) . .
C14 C15 C16 C17 -1.0(10) . .
C15 C16 C17 C18 1.4(10) . .
C14 N3 C18 C17 -3.6(8) . .
Pd1 N3 C18 C17 175.1(4) . .
C14 N3 C18 C19 177.0(5) . .
Pd1 N3 C18 C19 -4.2(7) . .
C16 C17 C18 N3 0.9(9) . .
C16 C17 C18 C19 -179.8(6) . .
N3 C18 C19 P1 -30.3(6) . .
C17 C18 C19 P1 150.4(5) . .
C20 P1 C19 C18 173.8(4) . .
C26 P1 C19 C18 -74.8(5) . .
Pd1 P1 C19 C18 44.3(4) . .
C26 P1 C20 C21 -119.3(6) . .
C19 P1 C20 C21 -5.1(7) . .
Pd1 P1 C20 C21 106.0(6) . .
C26 P1 C20 C25 57.6(6) . .
C19 P1 C20 C25 171.8(5) . .
Pd1 P1 C20 C25 -77.0(6) . .
C25 C20 C21 C22 1.9(11) . .
P1 C20 C21 C22 178.8(6) . .
C20 C21 C22 C23 -1.4(13) . .
C21 C22 C23 C24 -1.0(14) . .
C22 C23 C24 C25 2.8(13) . .
C21 C20 C25 C24 -0.1(11) . .
P1 C20 C25 C24 -177.1(6) . .
C23 C24 C25 C20 -2.2(12) . .
C20 P1 C26 C27 -108.4(5) . .
C19 P1 C26 C27 136.3(5) . .
Pd1 P1 C26 C27 30.9(6) . .
C20 P1 C26 C31 69.2(5) . .
C19 P1 C26 C31 -46.1(6) . .
Pd1 P1 C26 C31 -151.5(4) . .
C31 C26 C27 C28 -2.0(10) . .
P1 C26 C27 C28 175.6(6) . .
C26 C27 C28 C29 1.8(13) . .
C27 C28 C29 C30 0.2(13) . .
C28 C29 C30 C31 -2.1(12) . .
C27 C26 C31 C30 0.3(9) . .
P1 C26 C31 C30 -177.3(5) . .
C29 C30 C31 C26 1.8(10) . .
C32 Pd2 P2 C51 -121.2(9) . .
N6 Pd2 P2 C51 -147.4(3) . .
Cl2 Pd2 P2 C51 39.4(2) . .
C32 Pd2 P2 C57 105.5(9) . .
N6 Pd2 P2 C57 79.3(2) . .
Cl2 Pd2 P2 C57 -93.8(2) . .
C32 Pd2 P2 C50 -6.6(9) . .
N6 Pd2 P2 C50 -32.8(2) . .
Cl2 Pd2 P2 C50 154.0(2) . .
C32 Pd2 N6 C45 31.5(4) . .
P2 Pd2 N6 C45 -152.9(4) . .
C32 Pd2 N6 C49 -152.4(4) . .
P2 Pd2 N6 C49 23.2(4) . .
C33 N5 C32 N4 1.1(6) . .
C44 N5 C32 N4 -179.4(5) . .
C33 N5 C32 Pd2 178.0(4) . .
C44 N5 C32 Pd2 -2.6(7) . .
C34 N4 C32 N5 -1.0(6) . .
C35 N4 C32 N5 169.2(5) . .
C34 N4 C32 Pd2 -177.1(5) . .
C35 N4 C32 Pd2 -7.0(9) . .
N6 Pd2 C32 N5 -32.4(4) . .
Cl2 Pd2 C32 N5 141.0(4) . .
P2 Pd2 C32 N5 -58.3(11) . .
N6 Pd2 C32 N4 143.3(6) . .
Cl2 Pd2 C32 N4 -43.3(5) . .
P2 Pd2 C32 N4 117.4(8) . .
C32 N5 C33 C34 -0.9(7) . .
C44 N5 C33 C34 179.7(5) . .
N5 C33 C34 N4 0.3(7) . .
C32 N4 C34 C33 0.4(7) . .
C35 N4 C34 C33 -170.5(5) . .
C32 N4 C35 C36 -71.7(7) . .
C34 N4 C35 C36 97.5(7) . .
C32 N4 C35 C40 114.7(6) . .
C34 N4 C35 C40 -76.1(7) . .
C40 C35 C36 C37 0.8(9) . .
N4 C35 C36 C37 -172.5(5) . .
C40 C35 C36 C41 -179.1(6) . .
N4 C35 C36 C41 7.6(9) . .
C35 C36 C37 C38 -0.5(10) . .
C41 C36 C37 C38 179.3(7) . .
C36 C37 C38 C39 0.0(11) . .
C36 C37 C38 C42 179.5(7) . .
C37 C38 C39 C40 0.3(11) . .
C42 C38 C39 C40 -179.2(7) . .
C36 C35 C40 C39 -0.4(9) . .
N4 C35 C40 C39 172.8(5) . .
C36 C35 C40 C43 -179.5(7) . .
N4 C35 C40 C43 -6.3(9) . .
C38 C39 C40 C35 -0.1(10) . .
C38 C39 C40 C43 179.0(7) . .
C32 N5 C44 C45 51.6(7) . .
C33 N5 C44 C45 -129.1(6) . .
C49 N6 C45 C46 1.7(8) . .
Pd2 N6 C45 C46 177.7(4) . .
C49 N6 C45 C44 -172.3(5) . .
Pd2 N6 C45 C44 3.7(7) . .
N5 C44 C45 N6 -51.3(7) . .
N5 C44 C45 C46 134.7(5) . .
N6 C45 C46 C47 -0.9(9) . .
C44 C45 C46 C47 173.1(5) . .
C45 C46 C47 C48 -0.7(9) . .
C46 C47 C48 C49 1.6(9) . .
C45 N6 C49 C48 -0.8(8) . .
Pd2 N6 C49 C48 -177.0(4) . .
C45 N6 C49 C50 177.4(5) . .
Pd2 N6 C49 C50 1.3(6) . .
C47 C48 C49 N6 -0.9(9) . .
C47 C48 C49 C50 -179.0(6) . .
N6 C49 C50 P2 -32.9(6) . .
C48 C49 C50 P2 145.3(5) . .
C51 P2 C50 C49 171.8(4) . .
C57 P2 C50 C49 -73.0(5) . .
Pd2 P2 C50 C49 42.8(4) . .
C57 P2 C51 C56 71.8(5) . .
C50 P2 C51 C56 -172.9(5) . .
Pd2 P2 C51 C56 -63.2(5) . .
C57 P2 C51 C52 -110.9(5) . .
C50 P2 C51 C52 4.3(6) . .
Pd2 P2 C51 C52 114.0(5) . .
C56 C51 C52 C53 0.4(9) . .
P2 C51 C52 C53 -176.8(5) . .
C51 C52 C53 C54 0.8(10) . .
C52 C53 C54 C55 -1.1(11) . .
C53 C54 C55 C56 0.1(11) . .
C52 C51 C56 C55 -1.4(10) . .
P2 C51 C56 C55 175.9(5) . .
C54 C55 C56 C51 1.2(11) . .
C51 P2 C57 C58 -153.2(5) . .
C50 P2 C57 C58 92.6(5) . .
Pd2 P2 C57 C58 -12.1(5) . .
C51 P2 C57 C62 26.9(6) . .
C50 P2 C57 C62 -87.3(6) . .
Pd2 P2 C57 C62 168.0(5) . .
C62 C57 C58 C59 0.1(10) . .
P2 C57 C58 C59 -179.9(5) . .
C57 C58 C59 C60 -0.6(11) . .
C58 C59 C60 C61 0.3(11) . .
C59 C60 C61 C62 0.6(11) . .
C60 C61 C62 C57 -1.1(11) . .
C58 C57 C62 C61 0.8(10) . .
P2 C57 C62 C61 -179.3(5) . .
Cl3 Ag1 Cl4 Ag1 -110.31(7) . 2_665
Cl5 Ag1 Cl4 Ag1 119.29(8) . 2_665
Cl4 Ag1 Cl4 Ag1 0.0 2_665 2_665
